data_2219128
loop_
_publ_author_name
'Aghabozorg, Hossein'
'Daneshvar, Shirin'
'Nemati, Andya'

_publ_section_title
;
 Tetrakis(2,4,6-triamino-1,3,5-triazin-1-ium)
 tris(pyridine-2,6-dicarboxylato)calcate(II) hexahydrate
;
_journal_coeditor_code OM2249
_journal_issue 8
_journal_name_full 'Acta Crystallographica Section E'
_journal_page_first m1063
_journal_page_last m1064
_journal_paper_doi 10.1107/S1600536808022873
_journal_volume 64
_journal_year 2008
_chemical_formula_iupac '(C3 H7 N6)4 [Ca (C7 H3 N1 O4)3], 6H2 O'
_chemical_formula_moiety '4(C3 H7 N6 +), C21 H9 Ca N3 O12 4-, 6(H2 O)'
_chemical_formula_sum 'C33 H49 Ca N27 O18'
_chemical_formula_weight 1152.07
_chemical_name_systematic
;
Tetrakis(2,4,6-triamino-1,3,5-triazin-1-ium)
tris(pyridine-2,6-dicarboxylato)calcate(II) hexahydrate
;
_space_group_IT_number 15
_symmetry_cell_setting monoclinic
_symmetry_space_group_name_Hall '-C 2yc'
_symmetry_space_group_name_H-M 'C 1 2/c 1'
_atom_sites_solution_hydrogens geom
_atom_sites_solution_primary direct
_atom_sites_solution_secondary difmap
_audit_creation_method SHELXL-97
_cell_angle_alpha 90.00
_cell_angle_beta 94.467(2)
_cell_angle_gamma 90.00
_cell_formula_units_Z 4
_cell_length_a 17.9605(15)
_cell_length_b 10.1672(9)
_cell_length_c 25.922(2)
_cell_measurement_reflns_used 935
_cell_measurement_temperature 100(2)
_cell_measurement_theta_max 29
_cell_measurement_theta_min 3
_cell_volume 4719.2(7)
_computing_cell_refinement 'SAINT (Bruker, 2007)'
_computing_data_collection 'APEX2 (Bruker, 2007)'
_computing_data_reduction 'SAINT (Bruker, 2007)'
_computing_molecular_graphics 'SHELXTL (Sheldrick, 2008) and Mercury (Macrae <i>et al.</i>,  2006)'
_computing_publication_material 'SHELXL97 (Sheldrick, 2008)'
_computing_structure_refinement 'SHELXL97 (Sheldrick, 2008)'
_computing_structure_solution 'SHELXS97 (Sheldrick, 2008)'
_diffrn_ambient_temperature 100(2)
_diffrn_measured_fraction_theta_full 0.991
_diffrn_measured_fraction_theta_max 0.991
_diffrn_measurement_device_type 'Bruker SMART APEXII'
_diffrn_measurement_method \w
_diffrn_radiation_monochromator graphite
_diffrn_radiation_source 'fine-focus sealed tube'
_diffrn_radiation_type MoK\a
_diffrn_radiation_wavelength 0.71073
_diffrn_reflns_av_R_equivalents 0.0308
_diffrn_reflns_av_sigmaI/netI 0.0430
_diffrn_reflns_limit_h_max 24
_diffrn_reflns_limit_h_min -19
_diffrn_reflns_limit_k_max 13
_diffrn_reflns_limit_k_min -13
_diffrn_reflns_limit_l_max 35
_diffrn_reflns_limit_l_min -35
_diffrn_reflns_number 16983
_diffrn_reflns_theta_full 29.00
_diffrn_reflns_theta_max 29.00
_diffrn_reflns_theta_min 1.58
_exptl_absorpt_coefficient_mu 0.239
_exptl_absorpt_correction_T_max 0.954
_exptl_absorpt_correction_T_min 0.928
_exptl_absorpt_correction_type multi-scan
_exptl_absorpt_process_details '(SADABS; Sheldrick, 1996)'
_exptl_crystal_colour colourless
_exptl_crystal_density_diffrn 1.622
_exptl_crystal_density_method 'not measured'
_exptl_crystal_description prism
_exptl_crystal_F_000 2400
_exptl_crystal_size_max 0.30
_exptl_crystal_size_mid 0.20
_exptl_crystal_size_min 0.20
_refine_diff_density_max 0.511
_refine_diff_density_min -0.770
_refine_ls_extinction_method none
_refine_ls_goodness_of_fit_ref 1.087
_refine_ls_hydrogen_treatment constr
_refine_ls_matrix_type full
_refine_ls_number_parameters 365
_refine_ls_number_reflns 6215
_refine_ls_number_restraints 0
_refine_ls_restrained_S_all 1.087
_refine_ls_R_factor_all 0.0713
_refine_ls_R_factor_gt 0.0512
_refine_ls_shift/su_max 0.000
_refine_ls_shift/su_mean 0.000
_refine_ls_structure_factor_coef Fsqd
_refine_ls_weighting_details 'calc w=1/[\s^2^(Fo^2^)+(0.0392P)^2^+10P] where P=(Fo^2^+2Fc^2^)/3'
_refine_ls_weighting_scheme calc
_refine_ls_wR_factor_gt 0.1180
_refine_ls_wR_factor_ref 0.1266
_reflns_number_gt 4412
_reflns_number_total 6215
_reflns_threshold_expression I>2\s(I)
_cod_data_source_file om2249.cif
_cod_data_source_block I
_cod_original_cell_volume 4719.1(7)
_cod_original_sg_symbol_H-M 'C 2/c'
_cod_database_code 2219128
_cod_database_fobs_code 2219128

loop_
_symmetry_equiv_pos_as_xyz
'x, y, z'
'-x, y, -z+1/2'
'x+1/2, y+1/2, z'
'-x+1/2, y+1/2, -z+1/2'
'-x, -y, -z'
'x, -y, z-1/2'
'-x+1/2, -y+1/2, -z'
'x+1/2, -y+1/2, z-1/2'

loop_
_atom_site_type_symbol
_atom_site_label
_atom_site_fract_x
_atom_site_fract_y
_atom_site_fract_z
_atom_site_U_iso_or_equiv
_atom_site_adp_type
_atom_site_calc_flag
_atom_site_refinement_flags
_atom_site_occupancy
Ca Ca1 0.0000 0.32225(5) 0.2500 0.01468(13) Uani d S 1
C C1 0.17008(12) 0.2206(2) 0.21823(8) 0.0189(4) Uani d . 1
N N1 0.12161(10) 0.19798(16) 0.25401(6) 0.0167(3) Uani d . 1
O O1 0.08882(8) 0.38891(14) 0.18496(5) 0.0198(3) Uani d . 1
O O1W 0.25538(11) 0.3625(2) -0.08194(7) 0.0511(6) Uani d . 1
H H1WB 0.2800 0.3196 -0.1025 0.061 Uiso d R 1
H H1WA 0.2150 0.3792 -0.0992 0.061 Uiso d R 1
O O2W 0.20543(11) 0.3177(2) 0.38198(7) 0.0464(5) Uani d . 1
H H2WB 0.2093 0.3575 0.4105 0.056 Uiso d R 1
H H2WA 0.1704 0.3502 0.3627 0.056 Uiso d R 1
O O2 0.18167(9) 0.32683(15) 0.13789(6) 0.0225(3) Uani d . 1
N N2 0.0000 0.5723(2) 0.2500 0.0160(5) Uani d S 1
C C2 0.23993(13) 0.1634(3) 0.21999(9) 0.0291(5) Uani d . 1
H H2A 0.2733 0.1824 0.1943 0.035 Uiso calc R 1
O O3W 0.16530(16) 0.8783(3) 0.17830(10) 0.0743(8) Uani d . 1
H H3WB 0.2094 0.8677 0.1704 0.089 Uiso d R 1
H H3WA 0.1367 0.9132 0.1550 0.089 Uiso d R 1
N N3 0.16153(10) 0.53273(18) 0.07458(7) 0.0222(4) Uani d . 1
H H3N 0.1666 0.4663 0.0963 0.027 Uiso d R 1
O O3 0.02261(8) 0.15716(14) 0.32346(5) 0.0203(3) Uani d . 1
C C3 0.26030(14) 0.0777(3) 0.26017(9) 0.0345(6) Uani d . 1
H H3A 0.3079 0.0366 0.2624 0.041 Uiso calc R 1
O O4 0.10324(9) 0.02965(15) 0.37134(6) 0.0252(3) Uani d . 1
C C4 0.21035(14) 0.0525(2) 0.29714(9) 0.0292(5) Uani d . 1
H H4A 0.2230 -0.0063 0.3249 0.035 Uiso calc R 1
N N4 0.18475(10) 0.62366(18) -0.00573(7) 0.0217(4) Uani d . 1
O O5 0.08073(9) 0.43271(14) 0.32086(6) 0.0220(3) Uani d . 1
C C5 0.14127(12) 0.1153(2) 0.29278(8) 0.0183(4) Uani d . 1
N N5 0.12433(10) 0.75024(17) 0.05810(7) 0.0207(4) Uani d . 1
N N6 0.22996(11) 0.41835(19) 0.01860(8) 0.0275(4) Uani d . 1
H H6NA 0.2338 0.3554 0.0419 0.033 Uiso d R 1
H H6NB 0.2477 0.4118 -0.0120 0.033 Uiso d R 1
O O6 0.11801(9) 0.61386(15) 0.36402(6) 0.0236(3) Uani d . 1
C C6 0.14421(12) 0.3194(2) 0.17714(7) 0.0174(4) Uani d . 1
N N7 0.13887(10) 0.83102(18) -0.02277(7) 0.0224(4) Uani d . 1
H H7NA 0.1188 0.9049 -0.0129 0.027 Uiso d R 1
H H7NB 0.1526 0.8246 -0.0545 0.027 Uiso d R 1
C C7 0.08494(12) 0.09839(19) 0.33279(8) 0.0171(4) Uani d . 1
N N8 0.09931(11) 0.64715(19) 0.13431(7) 0.0257(4) Uani d . 1
H H8NA 0.0972 0.5743 0.1525 0.031 Uiso d R 1
H H8NB 0.0923 0.7219 0.1503 0.031 Uiso d R 1
C C8 0.04098(11) 0.6393(2) 0.28661(8) 0.0175(4) Uani d . 1
N N9 -0.02526(10) 0.21627(17) 0.41916(6) 0.0189(4) Uani d . 1
H H9NA -0.0085 0.2124 0.3882 0.023 Uiso d R 1
C C9 0.04259(14) 0.7762(2) 0.28768(9) 0.0250(5) Uani d . 1
H H9A 0.0724 0.8215 0.3138 0.030 Uiso calc R 1
C C10 0.0000 0.8452(3) 0.2500 0.0301(8) Uani d S 1
H H10A 0.0000 0.9386 0.2500 0.036 Uiso calc SR 1
N N10 -0.03939(10) 0.32331(17) 0.49808(6) 0.0179(4) Uani d . 1
C C11 0.08390(11) 0.5555(2) 0.32701(8) 0.0170(4) Uani d . 1
N N11 -0.07504(10) 0.09514(17) 0.48552(7) 0.0187(4) Uani d . 1
N N12 0.01468(10) 0.42995(18) 0.43181(7) 0.0219(4) Uani d . 1
H H11A 0.0226 0.4986 0.4522 0.041(8) Uiso d R 1
H H11B 0.0304 0.4273 0.4005 0.033(7) Uiso d R 1
C C12 0.15006(12) 0.7326(2) 0.01068(8) 0.0199(4) Uani d . 1
N N13 -0.08510(11) 0.19908(18) 0.56239(7) 0.0230(4) Uani d . 1
H H13A -0.0983 0.1240 0.5759 0.039(8) Uiso d R 1
H H13B -0.0842 0.2683 0.5828 0.029(7) Uiso d R 1
C C13 0.12875(12) 0.6464(2) 0.08866(8) 0.0206(4) Uani d . 1
N N14 -0.06375(11) 0.00349(19) 0.40544(7) 0.0273(4) Uani d . 1
H H14A -0.0459 0.0126 0.3750 0.033(7) Uiso d R 1
H H14B -0.0830 -0.0706 0.4158 0.036(8) Uiso d R 1
C C14 0.19208(12) 0.5258(2) 0.02825(8) 0.0217(4) Uani d . 1
C C15 -0.01687(11) 0.3235(2) 0.45053(8) 0.0171(4) Uani d . 1
C C16 -0.06599(12) 0.2060(2) 0.51433(8) 0.0183(4) Uani d . 1
C C17 -0.05485(11) 0.1040(2) 0.43758(8) 0.0188(4) Uani d . 1

loop_
_atom_site_aniso_label
_atom_site_aniso_U_11
_atom_site_aniso_U_22
_atom_site_aniso_U_33
_atom_site_aniso_U_12
_atom_site_aniso_U_13
_atom_site_aniso_U_23
Ca1 0.0160(3) 0.0136(3) 0.0145(3) 0.000 0.0015(2) 0.000
C1 0.0193(11) 0.0216(10) 0.0160(9) 0.0004(8) 0.0023(8) 0.0019(8)
N1 0.0178(9) 0.0173(8) 0.0150(8) -0.0001(7) 0.0020(6) -0.0004(6)
O1 0.0198(8) 0.0186(7) 0.0215(7) 0.0008(6) 0.0044(6) 0.0036(6)
O1W 0.0303(10) 0.0852(16) 0.0357(10) 0.0236(10) -0.0111(8) -0.0261(10)
O2W 0.0510(12) 0.0472(12) 0.0378(10) 0.0222(10) -0.0160(9) -0.0154(9)
O2 0.0240(8) 0.0243(8) 0.0200(7) 0.0016(6) 0.0077(6) 0.0054(6)
N2 0.0160(12) 0.0156(11) 0.0168(11) 0.000 0.0044(9) 0.000
C2 0.0240(12) 0.0416(14) 0.0227(11) 0.0080(11) 0.0074(9) 0.0077(10)
O3W 0.089(2) 0.0615(16) 0.0691(17) 0.0005(15) -0.0175(14) -0.0047(13)
N3 0.0229(10) 0.0190(9) 0.0250(9) 0.0023(7) 0.0041(8) 0.0065(7)
O3 0.0202(8) 0.0223(8) 0.0187(7) 0.0012(6) 0.0037(6) 0.0027(6)
C3 0.0242(13) 0.0500(16) 0.0300(13) 0.0167(11) 0.0075(10) 0.0120(11)
O4 0.0322(9) 0.0242(8) 0.0197(7) 0.0030(7) 0.0047(6) 0.0077(6)
C4 0.0303(13) 0.0347(13) 0.0227(11) 0.0120(11) 0.0038(9) 0.0097(10)
N4 0.0190(9) 0.0227(9) 0.0230(9) 0.0009(7) 0.0003(7) 0.0035(7)
O5 0.0249(8) 0.0161(7) 0.0238(8) -0.0007(6) -0.0048(6) -0.0004(6)
C5 0.0209(11) 0.0182(10) 0.0160(9) 0.0029(8) 0.0022(8) 0.0008(7)
N5 0.0205(9) 0.0192(9) 0.0220(9) -0.0017(7) 0.0004(7) 0.0015(7)
N6 0.0297(11) 0.0248(10) 0.0290(10) 0.0063(8) 0.0080(8) 0.0063(8)
O6 0.0250(8) 0.0246(8) 0.0205(7) -0.0011(7) -0.0031(6) -0.0052(6)
C6 0.0188(10) 0.0183(10) 0.0149(9) -0.0030(8) 0.0006(8) 0.0002(7)
N7 0.0233(10) 0.0222(9) 0.0217(9) 0.0012(8) 0.0006(7) 0.0037(7)
C7 0.0231(11) 0.0117(9) 0.0167(9) -0.0021(8) 0.0029(8) -0.0013(7)
N8 0.0339(11) 0.0198(9) 0.0241(9) 0.0005(8) 0.0065(8) 0.0028(7)
C8 0.0183(10) 0.0171(9) 0.0178(9) -0.0006(8) 0.0055(8) -0.0011(7)
N9 0.0219(9) 0.0207(9) 0.0147(8) 0.0016(7) 0.0050(7) 0.0009(7)
C9 0.0322(13) 0.0194(10) 0.0228(11) -0.0025(9) -0.0019(9) -0.0030(8)
C10 0.044(2) 0.0179(15) 0.0273(17) 0.000 -0.0032(15) 0.000
N10 0.0215(9) 0.0158(8) 0.0167(8) 0.0008(7) 0.0032(7) 0.0012(6)
C11 0.0146(10) 0.0199(10) 0.0168(9) -0.0012(8) 0.0034(7) -0.0010(7)
N11 0.0197(9) 0.0173(8) 0.0193(8) -0.0011(7) 0.0038(7) -0.0011(7)
N12 0.0249(10) 0.0214(9) 0.0200(9) -0.0006(8) 0.0068(7) 0.0025(7)
C12 0.0144(10) 0.0228(10) 0.0217(10) -0.0031(8) -0.0035(8) 0.0027(8)
N13 0.0356(11) 0.0160(9) 0.0182(8) -0.0043(8) 0.0071(8) -0.0012(7)
C13 0.0185(10) 0.0201(10) 0.0227(10) -0.0027(8) -0.0004(8) 0.0012(8)
N14 0.0353(11) 0.0258(10) 0.0221(9) -0.0079(9) 0.0106(8) -0.0068(8)
C14 0.0152(10) 0.0234(11) 0.0265(11) -0.0008(8) 0.0009(8) 0.0033(8)
C15 0.0150(10) 0.0172(9) 0.0189(9) 0.0024(8) 0.0004(7) 0.0021(8)
C16 0.0170(10) 0.0183(10) 0.0197(10) 0.0016(8) 0.0014(8) 0.0009(8)
C17 0.0155(10) 0.0206(10) 0.0204(10) 0.0015(8) 0.0020(8) -0.0013(8)

loop_
_atom_type_symbol
_atom_type_description
_atom_type_scat_dispersion_real
_atom_type_scat_dispersion_imag
_atom_type_scat_source
C C 0.0033 0.0016 'International Tables Vol C Tables 4.2.6.8 and 6.1.1.4'
H H 0.0000 0.0000 'International Tables Vol C Tables 4.2.6.8 and 6.1.1.4'
N N 0.0061 0.0033 'International Tables Vol C Tables 4.2.6.8 and 6.1.1.4'
O O 0.0106 0.0060 'International Tables Vol C Tables 4.2.6.8 and 6.1.1.4'
Ca Ca 0.2262 0.3064 'International Tables Vol C Tables 4.2.6.8 and 6.1.1.4'

loop_
_geom_angle_atom_site_label_1
_geom_angle_atom_site_label_2
_geom_angle_atom_site_label_3
_geom_angle_site_symmetry_1
_geom_angle_site_symmetry_3
_geom_angle
O1 Ca1 O1 . 2 148.58(7)
O1 Ca1 O5 . 2 75.43(5)
O1 Ca1 O5 2 2 90.55(5)
O1 Ca1 O5 . . 90.55(5)
O1 Ca1 O5 2 . 75.43(5)
O5 Ca1 O5 2 . 126.94(7)
O1 Ca1 N1 . 2 134.76(5)
O1 Ca1 N1 2 2 64.37(5)
O5 Ca1 N1 2 2 75.23(5)
O5 Ca1 N1 . 2 134.68(5)
O1 Ca1 N1 . . 64.37(5)
O1 Ca1 N1 2 . 134.76(5)
O5 Ca1 N1 2 . 134.68(5)
O5 Ca1 N1 . . 75.23(5)
N1 Ca1 N1 2 . 119.78(8)
O1 Ca1 N2 . . 74.29(4)
O1 Ca1 N2 2 . 74.29(4)
O5 Ca1 N2 2 . 63.47(4)
O5 Ca1 N2 . . 63.47(4)
N1 Ca1 N2 2 . 120.11(4)
N1 Ca1 N2 . . 120.11(4)
O1 Ca1 O3 . 2 75.39(5)
O1 Ca1 O3 2 2 127.53(5)
O5 Ca1 O3 2 2 72.48(5)
O5 Ca1 O3 . 2 152.84(5)
N1 Ca1 O3 2 2 63.34(5)
N1 Ca1 O3 . 2 77.73(5)
N2 Ca1 O3 . 2 131.22(3)
O1 Ca1 O3 . . 127.53(5)
O1 Ca1 O3 2 . 75.39(5)
O5 Ca1 O3 2 . 152.84(5)
O5 Ca1 O3 . . 72.48(5)
N1 Ca1 O3 2 . 77.73(5)
N1 Ca1 O3 . . 63.34(5)
N2 Ca1 O3 . . 131.22(3)
O3 Ca1 O3 2 . 97.56(7)
N1 C1 C2 . . 122.86(19)
N1 C1 C6 . . 114.91(18)
C2 C1 C6 . . 122.16(19)
C5 N1 C1 . . 118.70(18)
C5 N1 Ca1 . . 121.61(13)
C1 N1 Ca1 . . 119.56(13)
C6 O1 Ca1 . . 120.86(12)
H1WB O1W H1WA . . 104.1
H2WB O2W H2WA . . 109.9
C8 N2 C8 2 . 118.9(2)
C8 N2 Ca1 2 . 120.53(12)
C8 N2 Ca1 . . 120.53(12)
C3 C2 C1 . . 118.4(2)
C3 C2 H2A . . 120.8
C1 C2 H2A . . 120.8
H3WB O3W H3WA . . 114.4
C13 N3 C14 . . 119.60(18)
C13 N3 H3N . . 120.4
C14 N3 H3N . . 119.8
C7 O3 Ca1 . . 122.48(12)
C2 C3 C4 . . 119.2(2)
C2 C3 H3A . . 120.4
C4 C3 H3A . . 120.4
C3 C4 C5 . . 118.7(2)
C3 C4 H4A . . 120.7
C5 C4 H4A . . 120.7
C14 N4 C12 . . 115.36(18)
C11 O5 Ca1 . . 123.58(13)
N1 C5 C4 . . 122.08(19)
N1 C5 C7 . . 115.77(18)
C4 C5 C7 . . 122.11(19)
C13 N5 C12 . . 115.43(19)
C14 N6 H6NA . . 119.0
C14 N6 H6NB . . 117.5
H6NA N6 H6NB . . 123.4
O1 C6 O2 . . 125.19(19)
O1 C6 C1 . . 117.84(17)
O2 C6 C1 . . 116.96(18)
C12 N7 H7NA . . 119.8
C12 N7 H7NB . . 121.1
H7NA N7 H7NB . . 119.1
O4 C7 O3 . . 126.11(19)
O4 C7 C5 . . 117.75(19)
O3 C7 C5 . . 116.14(17)
C13 N8 H8NA . . 120.4
C13 N8 H8NB . . 120.4
H8NA N8 H8NB . . 117.4
N2 C8 C9 . . 122.1(2)
N2 C8 C11 . . 115.19(18)
C9 C8 C11 . . 122.70(19)
C15 N9 C17 . . 119.35(17)
C15 N9 H9NA . . 123.4
C17 N9 H9NA . . 117.0
C10 C9 C8 . . 118.9(2)
C10 C9 H9A . . 120.6
C8 C9 H9A . . 120.6
C9 C10 C9 2 . 119.1(3)
C9 C10 H10A 2 . 120.5
C9 C10 H10A . . 120.5
C15 N10 C16 . . 115.35(18)
O6 C11 O5 . . 125.73(19)
O6 C11 C8 . . 117.19(18)
O5 C11 C8 . . 117.06(18)
C17 N11 C16 . . 115.51(18)
C15 N12 H11A . . 118.7
C15 N12 H11B . . 119.2
H11A N12 H11B . . 121.9
N7 C12 N4 . . 117.41(19)
N7 C12 N5 . . 116.5(2)
N4 C12 N5 . . 126.05(19)
C16 N13 H13A . . 121.4
C16 N13 H13B . . 122.1
H13A N13 H13B . . 116.5
N5 C13 N8 . . 121.3(2)
N5 C13 N3 . . 121.8(2)
N8 C13 N3 . . 116.96(19)
C17 N14 H14A . . 116.7
C17 N14 H14B . . 120.1
H14A N14 H14B . . 123.0
N6 C14 N4 . . 121.3(2)
N6 C14 N3 . . 117.3(2)
N4 C14 N3 . . 121.4(2)
N10 C15 N12 . . 120.64(19)
N10 C15 N9 . . 121.73(18)
N12 C15 N9 . . 117.63(18)
N13 C16 N11 . . 116.54(19)
N13 C16 N10 . . 117.51(19)
N11 C16 N10 . . 125.96(18)
N14 C17 N11 . . 120.7(2)
N14 C17 N9 . . 117.33(19)
N11 C17 N9 . . 121.95(19)

loop_
_geom_bond_atom_site_label_1
_geom_bond_atom_site_label_2
_geom_bond_site_symmetry_2
_geom_bond_distance
Ca1 O1 . 2.5031(14)
Ca1 O1 2 2.5032(14)
Ca1 O5 2 2.5145(15)
Ca1 O5 . 2.5145(15)
Ca1 N1 2 2.5184(18)
Ca1 N1 . 2.5184(18)
Ca1 N2 . 2.542(2)
Ca1 O3 2 2.5472(15)
Ca1 O3 . 2.5472(15)
C1 N1 . 1.340(3)
C1 C2 . 1.380(3)
C1 C6 . 1.511(3)
N1 C5 . 1.337(3)
O1 C6 . 1.250(2)
O1W H1WB . 0.8400
O1W H1WA . 0.8400
O2W H2WB . 0.8400
O2W H2WA . 0.8400
O2 C6 . 1.265(2)
N2 C8 2 1.340(2)
N2 C8 . 1.340(2)
C2 C3 . 1.385(3)
C2 H2A . 0.9500
O3W H3WB . 0.8400
O3W H3WA . 0.8401
N3 C13 . 1.360(3)
N3 C14 . 1.360(3)
N3 H3N . 0.8800
O3 C7 . 1.275(3)
C3 C4 . 1.386(3)
C3 H3A . 0.9500
O4 C7 . 1.243(2)
C4 C5 . 1.392(3)
C4 H4A . 0.9500
N4 C14 . 1.329(3)
N4 C12 . 1.356(3)
O5 C11 . 1.259(2)
C5 C7 . 1.514(3)
N5 C13 . 1.319(3)
N5 C12 . 1.358(3)
N6 C14 . 1.321(3)
N6 H6NA . 0.8800
N6 H6NB . 0.8798
O6 C11 . 1.248(2)
N7 C12 . 1.329(3)
N7 H7NA . 0.8800
N7 H7NB . 0.8800
N8 C13 . 1.333(3)
N8 H8NA . 0.8800
N8 H8NB . 0.8800
C8 C9 . 1.393(3)
C8 C11 . 1.514(3)
N9 C15 . 1.362(3)
N9 C17 . 1.361(3)
N9 H9NA . 0.8800
C9 C10 . 1.384(3)
C9 H9A . 0.9500
C10 C9 2 1.384(3)
C10 H10A . 0.9500
N10 C15 . 1.327(3)
N10 C16 . 1.363(3)
N11 C17 . 1.324(3)
N11 C16 . 1.355(3)
N12 C15 . 1.330(3)
N12 H11A . 0.8801
N12 H11B . 0.8799
N13 C16 . 1.319(3)
N13 H13A . 0.8800
N13 H13B . 0.8799
N14 C17 . 1.320(3)
N14 H14A . 0.8800
N14 H14B . 0.8800

loop_
_geom_hbond_atom_site_label_D
_geom_hbond_atom_site_label_H
_geom_hbond_atom_site_label_A
_geom_hbond_site_symmetry_A
_geom_hbond_distance_DH
_geom_hbond_distance_HA
_geom_hbond_distance_DA
_geom_hbond_angle_DHA
_geom_hbond_publ_flag
O1W H1WB O2 7_555 0.84 1.91 2.710(3) 160 y
O1W H1WA O6 6_565 0.84 1.92 2.751(3) 170 y
O2W H2WB N4 6_566 0.84 2.26 3.022(3) 151 y
N3 H3N O2 1_555 0.88 1.79 2.667(2) 176 y
O2W H2WA O5 1_555 0.84 2.05 2.888(3) 175 y
O3W H3WB O2W 4_555 0.84 2.18 2.963(3) 154 y
O3W H3WA N14 2_565 0.84 2.17 3.007(3) 180 y
N6 H6NA O1W 7_555 0.88 2.45 3.294(3) 162 y
N6 H6NB O1W 1_555 0.88 1.90 2.740(3) 160 y
N7 H7NA N11 2_565 0.88 2.22 3.103(3) 176 y
N7 H7NB O2W 6_565 0.88 2.44 3.205(3) 146 y
N7 H7NB O4 6_565 0.88 2.53 3.111(2) 124 y
N8 H8NA O1 1_555 0.88 2.07 2.948(2) 172 y
N12 H11A N10 5_566 0.88 2.23 3.109(2) 178 y
N12 H11B O5 1_555 0.88 2.32 3.196(2) 175 y
N8 H8NB O3W 1_555 0.88 2.15 2.832(4) 134 y
N9 H9NA O3 1_555 0.88 1.89 2.754(2) 165 y
N13 H13A O4 5_556 0.88 2.08 2.925(2) 160 y
N13 H13B O6 5_566 0.88 1.96 2.790(2) 157 y
N14 H14A O3 1_555 0.88 2.39 3.143(2) 144 y
N14 H14B N5 2_545 0.88 2.10 2.978(3) 178 y
C4 H4A O2 4_545 0.95 2.55 3.370(3) 145 y

loop_
_geom_torsion_atom_site_label_1
_geom_torsion_atom_site_label_2
_geom_torsion_atom_site_label_3
_geom_torsion_atom_site_label_4
_geom_torsion_site_symmetry_1
_geom_torsion_site_symmetry_4
_geom_torsion
C2 C1 N1 C5 . . -0.8(3)
C6 C1 N1 C5 . . -177.72(18)
C2 C1 N1 Ca1 . . 175.25(18)
C6 C1 N1 Ca1 . . -1.6(2)
O1 Ca1 N1 C5 . . 171.11(17)
O1 Ca1 N1 C5 2 . 22.09(19)
O5 Ca1 N1 C5 2 . -158.97(14)
O5 Ca1 N1 C5 . . 73.20(15)
N1 Ca1 N1 C5 2 . -60.19(14)
N2 Ca1 N1 C5 . . 119.81(14)
O3 Ca1 N1 C5 2 . -109.38(16)
O3 Ca1 N1 C5 . . -4.32(14)
O1 Ca1 N1 C1 . . -4.88(14)
O1 Ca1 N1 C1 2 . -153.89(14)
O5 Ca1 N1 C1 2 . 25.05(18)
O5 Ca1 N1 C1 . . -102.78(15)
N1 Ca1 N1 C1 2 . 123.83(16)
N2 Ca1 N1 C1 . . -56.17(16)
O3 Ca1 N1 C1 2 . 74.64(15)
O3 Ca1 N1 C1 . . 179.70(17)
O1 Ca1 O1 C6 2 . 148.51(15)
O5 Ca1 O1 C6 2 . -145.46(15)
O5 Ca1 O1 C6 . . 86.33(15)
N1 Ca1 O1 C6 2 . -94.42(16)
N1 Ca1 O1 C6 . . 13.04(14)
N2 Ca1 O1 C6 . . 148.51(15)
O3 Ca1 O1 C6 2 . -70.16(15)
O3 Ca1 O1 C6 . . 18.19(17)
O1 Ca1 N2 C8 . 2 80.76(10)
O1 Ca1 N2 C8 2 2 -99.24(10)
O5 Ca1 N2 C8 2 2 -0.53(11)
O5 Ca1 N2 C8 . 2 179.47(11)
N1 Ca1 N2 C8 2 2 -52.29(11)
N1 Ca1 N2 C8 . 2 127.71(11)
O3 Ca1 N2 C8 2 2 27.26(11)
O3 Ca1 N2 C8 . 2 -152.74(11)
O1 Ca1 N2 C8 . . -99.24(10)
O1 Ca1 N2 C8 2 . 80.76(10)
O5 Ca1 N2 C8 2 . 179.47(11)
O5 Ca1 N2 C8 . . -0.53(11)
N1 Ca1 N2 C8 2 . 127.71(11)
N1 Ca1 N2 C8 . . -52.29(11)
O3 Ca1 N2 C8 2 . -152.74(11)
O3 Ca1 N2 C8 . . 27.26(11)
N1 C1 C2 C3 . . 0.8(4)
C6 C1 C2 C3 . . 177.5(2)
O1 Ca1 O3 C7 . . 2.23(17)
O1 Ca1 O3 C7 2 . -153.52(15)
O5 Ca1 O3 C7 2 . 145.59(14)
O5 Ca1 O3 C7 . . -74.48(15)
N1 Ca1 O3 C7 2 . 140.11(15)
N1 Ca1 O3 C7 . . 7.43(14)
N2 Ca1 O3 C7 . . -100.42(14)
O3 Ca1 O3 C7 2 . 79.58(14)
C1 C2 C3 C4 . . -0.2(4)
C2 C3 C4 C5 . . -0.4(4)
O1 Ca1 O5 C11 . . 75.17(16)
O1 Ca1 O5 C11 2 . -76.38(16)
O5 Ca1 O5 C11 2 . 3.08(14)
N1 Ca1 O5 C11 2 . -104.08(16)
N1 Ca1 O5 C11 . . 138.44(17)
N2 Ca1 O5 C11 . . 3.08(14)
O3 Ca1 O5 C11 2 . 132.90(16)
O3 Ca1 O5 C11 . . -155.35(17)
C1 N1 C5 C4 . . 0.2(3)
Ca1 N1 C5 C4 . . -175.81(17)
C1 N1 C5 C7 . . 177.82(18)
Ca1 N1 C5 C7 . . 1.8(2)
C3 C4 C5 N1 . . 0.4(4)
C3 C4 C5 C7 . . -177.1(2)
Ca1 O1 C6 O2 . . 162.52(16)
Ca1 O1 C6 C1 . . -19.1(2)
N1 C1 C6 O1 . . 13.5(3)
C2 C1 C6 O1 . . -163.4(2)
N1 C1 C6 O2 . . -167.97(18)
C2 C1 C6 O2 . . 15.1(3)
Ca1 O3 C7 O4 . . 170.52(16)
Ca1 O3 C7 C5 . . -9.4(2)
N1 C5 C7 O4 . . -175.02(18)
C4 C5 C7 O4 . . 2.6(3)
N1 C5 C7 O3 . . 4.9(3)
C4 C5 C7 O3 . . -177.5(2)
C8 N2 C8 C9 2 . -0.29(15)
Ca1 N2 C8 C9 . . 179.71(15)
C8 N2 C8 C11 2 . 178.57(19)
Ca1 N2 C8 C11 . . -1.43(19)
N2 C8 C9 C10 . . 0.6(3)
C11 C8 C9 C10 . . -178.21(17)
C8 C9 C10 C9 . 2 -0.27(14)
Ca1 O5 C11 O6 . . 173.48(15)
Ca1 O5 C11 C8 . . -5.0(2)
N2 C8 C11 O6 . . -174.49(16)
C9 C8 C11 O6 . . 4.4(3)
N2 C8 C11 O5 . . 4.1(3)
C9 C8 C11 O5 . . -177.1(2)
C14 N4 C12 N7 . . -177.40(19)
C14 N4 C12 N5 . . 1.4(3)
C13 N5 C12 N7 . . 172.95(19)
C13 N5 C12 N4 . . -5.9(3)
C12 N5 C13 N8 . . -173.9(2)
C12 N5 C13 N3 . . 4.3(3)
C14 N3 C13 N5 . . 1.3(3)
C14 N3 C13 N8 . . 179.6(2)
C12 N4 C14 N6 . . -174.6(2)
C12 N4 C14 N3 . . 4.7(3)
C13 N3 C14 N6 . . 173.2(2)
C13 N3 C14 N4 . . -6.2(3)
C16 N10 C15 N12 . . -175.54(19)
C16 N10 C15 N9 . . 4.7(3)
C17 N9 C15 N10 . . -2.6(3)
C17 N9 C15 N12 . . 177.67(18)
C17 N11 C16 N13 . . -179.39(19)
C17 N11 C16 N10 . . 0.9(3)
C15 N10 C16 N13 . . 176.27(19)
C15 N10 C16 N11 . . -4.0(3)
C16 N11 C17 N14 . . -177.5(2)
C16 N11 C17 N9 . . 1.6(3)
C15 N9 C17 N14 . . 178.31(19)
C15 N9 C17 N11 . . -0.8(3)
